data_7030250
loop_
_publ_author_name
'Lin, Xiao-Ming'
'Li, Ting-Ting'
'Chen, Lian-Fen'
'Zhang, Li'
'Su, Cheng-Yong'

_publ_section_title
;
 Two ligand-functionalized Pb(II) metal-organic frameworks: structures and
 catalytic performances.
;
_journal_issue 34
_journal_name_full 'Dalton transactions (Cambridge, England : 2003)'
_journal_page_first 10422
_journal_page_last 10429
_journal_paper_doi 10.1039/c2dt30935a
_journal_volume 41
_journal_year 2012
_chemical_formula_sum 'C58 H49 N8 O20 Pb2'
_chemical_formula_weight 1592.43
_chemical_name_systematic
;
?
;
_space_group_IT_number 15
_symmetry_cell_setting monoclinic
_symmetry_space_group_name_Hall '-C 2yc'
_symmetry_space_group_name_H-M 'C 1 2/c 1'
_atom_sites_solution_hydrogens geom
_atom_sites_solution_primary direct
_atom_sites_solution_secondary difmap
_audit_creation_method SHELXL-97
_cell_angle_alpha 90.00
_cell_angle_beta 128.5490(10)
_cell_angle_gamma 90.00
_cell_formula_units_Z 4
_cell_length_a 43.3044(11)
_cell_length_b 7.7682(2)
_cell_length_c 28.6980(9)
_cell_measurement_reflns_used 7112
_cell_measurement_temperature 150(2)
_cell_measurement_theta_max 27.45
_cell_measurement_theta_min 3.03
_cell_volume 7550.1(4)
_computing_structure_refinement 'SHELXL-97 (Sheldrick, 1997)'
_computing_structure_solution 'SHELXS-97 (Sheldrick, 1990)'
_diffrn_ambient_temperature 150(2)
_diffrn_measured_fraction_theta_full 0.992
_diffrn_measured_fraction_theta_max 0.992
_diffrn_measurement_device_type 'Rigaku R-AXIS SPIDER IP'
_diffrn_measurement_method '\w scans'
_diffrn_radiation_monochromator graphite
_diffrn_radiation_source 'fine-focus sealed tube'
_diffrn_radiation_type MoK\a
_diffrn_radiation_wavelength 0.71073
_diffrn_reflns_av_R_equivalents 0.0723
_diffrn_reflns_av_sigmaI/netI 0.0562
_diffrn_reflns_limit_h_max 56
_diffrn_reflns_limit_h_min -56
_diffrn_reflns_limit_k_max 10
_diffrn_reflns_limit_k_min -8
_diffrn_reflns_limit_l_max 37
_diffrn_reflns_limit_l_min -37
_diffrn_reflns_number 33268
_diffrn_reflns_theta_full 27.45
_diffrn_reflns_theta_max 27.45
_diffrn_reflns_theta_min 3.03
_diffrn_standards_decay_% none
_exptl_absorpt_coefficient_mu 4.519
_exptl_absorpt_correction_T_max 1.0000
_exptl_absorpt_correction_T_min 0.5455
_exptl_absorpt_correction_type multi-scan
_exptl_absorpt_process_details '(ABSCOR; Higashi, 1995)'
_exptl_crystal_colour colorless
_exptl_crystal_density_diffrn 1.401
_exptl_crystal_density_method 'not measured'
_exptl_crystal_description block
_exptl_crystal_F_000 3108
_exptl_crystal_size_max 0.20
_exptl_crystal_size_mid 0.20
_exptl_crystal_size_min 0.10
_refine_diff_density_max 0.759
_refine_diff_density_min -0.742
_refine_diff_density_rms 0.150
_refine_ls_extinction_method none
_refine_ls_goodness_of_fit_ref 1.006
_refine_ls_hydrogen_treatment constr
_refine_ls_matrix_type full
_refine_ls_number_parameters 421
_refine_ls_number_reflns 8540
_refine_ls_number_restraints 114
_refine_ls_restrained_S_all 1.012
_refine_ls_R_factor_all 0.0462
_refine_ls_R_factor_gt 0.0326
_refine_ls_shift/su_max 0.002
_refine_ls_shift/su_mean 0.000
_refine_ls_structure_factor_coef Fsqd
_refine_ls_weighting_details 'calc w=1/[\s^2^(Fo^2^)+(0.0378P)^2^+18.5304P] where P=(Fo^2^+2Fc^2^)/3'
_refine_ls_weighting_scheme calc
_refine_ls_wR_factor_gt 0.0784
_refine_ls_wR_factor_ref 0.0846
_reflns_number_gt 7090
_reflns_number_total 8540
_reflns_threshold_expression >2sigma(I)
_cod_data_source_file c2dt30935a.txt
_cod_data_source_block compd2'
_cod_original_sg_symbol_H-M C2/c
_cod_database_code 7030250

loop_
_symmetry_equiv_pos_as_xyz
'x, y, z'
'-x, y, -z+1/2'
'x+1/2, y+1/2, z'
'-x+1/2, y+1/2, -z+1/2'
'-x, -y, -z'
'x, -y, z-1/2'
'-x+1/2, -y+1/2, -z'
'x+1/2, -y+1/2, z-1/2'

loop_
_atom_site_label
_atom_site_type_symbol
_atom_site_fract_x
_atom_site_fract_y
_atom_site_fract_z
_atom_site_U_iso_or_equiv
_atom_site_adp_type
_atom_site_occupancy
_atom_site_symmetry_multiplicity
_atom_site_calc_flag
_atom_site_refinement_flags
Pb1 Pb 0.223668(4) 1.115613(17) 0.222865(6) 0.02909(6) Uani 1 1 d .
O1 O 0.22289(10) 0.8552(4) 0.27381(14) 0.0415(7) Uani 1 1 d .
O2 O 0.20519(9) 1.0964(3) 0.29169(14) 0.0410(7) Uani 1 1 d .
O3 O 0.2009(2) 0.2942(5) 0.4408(2) 0.1085(19) Uani 1 1 d .
O4 O 0.21868(8) 0.2045(4) 0.67256(12) 0.0378(6) Uani 1 1 d .
O5 O -0.16398(9) 1.8211(6) -0.09144(16) 0.0654(10) Uani 1 1 d .
O6 O -0.15278(8) 1.9237(4) -0.15215(14) 0.0474(8) Uani 1 1 d .
O7 O 0.02811(13) 1.5418(9) 0.1308(3) 0.131(2) Uani 1 1 d U
O8 O 0.20044(8) 1.4331(4) 0.22035(14) 0.0426(7) Uani 1 1 d .
N1 N 0.19588(13) 0.5742(5) 0.45581(19) 0.0525(10) Uani 1 1 d .
H1A H 0.1917 0.6421 0.4760 0.063 Uiso 1 1 calc R
N2 N 0.21240(9) 0.2515(4) 0.62326(15) 0.0344(7) Uani 1 1 d .
N3 N 0.02319(11) 1.6914(6) 0.0596(2) 0.0629(12) Uani 1 1 d .
H3A H 0.0370 1.7301 0.0488 0.076 Uiso 1 1 calc R
N4 N 0.16360(9) 1.4807(4) 0.19638(15) 0.0375(8) Uani 1 1 d .
C1 C 0.21135(11) 0.9365(5) 0.29857(17) 0.0328(8) Uani 1 1 d .
C2 C 0.20588(11) 0.8388(5) 0.33832(18) 0.0340(8) Uani 1 1 d .
C3 C 0.20294(15) 0.9267(6) 0.3775(2) 0.0468(11) Uani 1 1 d .
H3B H 0.2035 1.0490 0.3785 0.056 Uiso 1 1 calc R
C4 C 0.19919(16) 0.8352(6) 0.4154(2) 0.0516(12) Uani 1 1 d .
H4A H 0.1973 0.8957 0.4423 0.062 Uiso 1 1 calc R
C5 C 0.19813(14) 0.6569(6) 0.4143(2) 0.0442(10) Uani 1 1 d .
C6 C 0.20037(15) 0.5681(6) 0.3741(2) 0.0467(11) Uani 1 1 d .
H6A H 0.1991 0.4460 0.3721 0.056 Uiso 1 1 calc R
C7 C 0.20448(13) 0.6616(6) 0.33712(19) 0.0415(10) Uani 1 1 d .
H7A H 0.2064 0.6017 0.3101 0.050 Uiso 1 1 calc R
C8 C 0.19921(18) 0.4051(6) 0.4688(2) 0.0562(13) Uani 1 1 d .
C9 C 0.20212(15) 0.3575(6) 0.5222(2) 0.0452(11) Uani 1 1 d .
C10 C 0.19741(14) 0.4717(6) 0.5546(2) 0.0455(11) Uani 1 1 d .
H10A H 0.1908 0.5885 0.5424 0.055 Uiso 1 1 calc R
C11 C 0.20225(13) 0.4160(5) 0.6046(2) 0.0406(10) Uani 1 1 d .
H11A H 0.1984 0.4943 0.6260 0.049 Uiso 1 1 calc R
C12 C 0.21609(16) 0.1385(6) 0.5916(2) 0.0505(12) Uani 1 1 d .
H12A H 0.2221 0.0215 0.6039 0.061 Uiso 1 1 calc R
C13 C 0.21126(17) 0.1903(6) 0.5418(2) 0.0558(13) Uani 1 1 d .
H13A H 0.2143 0.1084 0.5204 0.067 Uiso 1 1 calc R
C14 C -0.14157(12) 1.8574(6) -0.1033(2) 0.0461(11) Uani 1 1 d .
C15 C -0.09789(12) 1.8170(7) -0.0590(2) 0.0490(11) Uani 1 1 d .
C16 C -0.08253(16) 1.7373(11) -0.0051(3) 0.093(2) Uani 1 1 d U
H16A H -0.0996 1.7120 0.0042 0.112 Uiso 1 1 calc R
C17 C -0.04263(17) 1.6936(12) 0.0355(3) 0.103(3) Uani 1 1 d U
H17A H -0.0326 1.6386 0.0720 0.123 Uiso 1 1 calc R
C18 C -0.01758(13) 1.7319(8) 0.0217(2) 0.0589(14) Uani 1 1 d .
C19 C -0.03265(13) 1.8145(7) -0.0318(2) 0.0524(12) Uani 1 1 d .
H19A H -0.0157 1.8418 -0.0412 0.063 Uiso 1 1 calc R
C20 C -0.07261(13) 1.8571(6) -0.0715(2) 0.0490(12) Uani 1 1 d .
H20A H -0.0826 1.9145 -0.1077 0.059 Uiso 1 1 calc R
C21 C 0.04307(15) 1.5998(8) 0.1105(3) 0.0675(17) Uani 1 1 d .
C22 C 0.08624(12) 1.5666(7) 0.1412(2) 0.0495(12) Uani 1 1 d .
C23 C 0.10412(13) 1.4297(7) 0.1803(2) 0.0510(12) Uani 1 1 d .
H23A H 0.0896 1.3643 0.1887 0.061 Uiso 1 1 calc R
C24 C 0.14234(13) 1.3875(5) 0.2068(2) 0.0439(11) Uani 1 1 d .
H24A H 0.1541 1.2914 0.2329 0.053 Uiso 1 1 calc R
C25 C 0.14854(12) 1.6231(5) 0.1622(2) 0.0408(10) Uani 1 1 d .
H25A H 0.1645 1.6924 0.1575 0.049 Uiso 1 1 calc R
C26 C 0.10939(13) 1.6679(7) 0.1337(2) 0.0512(12) Uani 1 1 d .
H26A H 0.0985 1.7674 0.1092 0.061 Uiso 0.50 1 calc PR
C27 C 0.0493(7) -0.004(2) 0.6839(7) 0.184(8) Uani 0.50 1 d PGU
H27A H 0.0349 0.0683 0.6498 0.221 Uiso 0.50 1 calc PR
C28 C 0.0295(4) -0.124(3) 0.6927(9) 0.214(9) Uani 0.50 1 d PGU
H28A H 0.0016 -0.1330 0.6646 0.257 Uiso 0.50 1 calc PR
C29 C 0.0506(7) -0.230(2) 0.7425(11) 0.197(8) Uani 0.50 1 d PGU
H29A H 0.0370 -0.3117 0.7485 0.237 Uiso 0.50 1 calc PR
C30 C 0.0914(7) -0.216(2) 0.7836(8) 0.204(9) Uani 0.50 1 d PGU
H30A H 0.1058 -0.2890 0.8177 0.245 Uiso 0.50 1 calc PR
C31 C 0.1112(4) -0.097(3) 0.7748(8) 0.183(9) Uani 0.50 1 d PGU
H31A H 0.1392 -0.0877 0.8029 0.219 Uiso 0.50 1 calc PR
C32 C 0.0902(7) 0.009(2) 0.7249(10) 0.157(7) Uani 0.50 1 d PGU
H32A H 0.1037 0.0909 0.7189 0.188 Uiso 0.50 1 calc PR
O1W O 0.15899(15) 0.8329(6) 0.4893(2) 0.0869(13) Uani 1 1 d U
O2W O 0.0511(2) 1.7529(13) -0.0110(4) 0.154(3) Uani 0.80 1 d PU
O3W O 0.0777(15) -0.565(6) 0.858(2) 0.210(19) Uani 0.20 1 d PU

loop_
_atom_site_aniso_label
_atom_site_aniso_U_11
_atom_site_aniso_U_22
_atom_site_aniso_U_33
_atom_site_aniso_U_23
_atom_site_aniso_U_13
_atom_site_aniso_U_12
Pb1 0.02850(9) 0.03152(9) 0.02876(8) 0.00313(6) 0.01858(7) 0.00044(6)
O1 0.0614(19) 0.0366(16) 0.0492(18) 0.0061(13) 0.0456(16) 0.0081(13)
O2 0.0508(17) 0.0350(16) 0.0479(18) 0.0071(12) 0.0360(15) 0.0034(12)
O3 0.249(6) 0.049(2) 0.111(4) 0.000(2) 0.153(4) 0.001(3)
O4 0.0454(16) 0.0421(16) 0.0319(14) 0.0078(12) 0.0271(13) 0.0014(13)
O5 0.0358(17) 0.103(3) 0.055(2) 0.021(2) 0.0275(16) 0.0110(19)
O6 0.0267(14) 0.062(2) 0.0420(18) 0.0049(15) 0.0158(13) 0.0022(13)
O7 0.051(2) 0.204(6) 0.142(5) 0.106(5) 0.063(3) 0.046(3)
O8 0.0265(14) 0.0357(15) 0.0586(19) 0.0010(14) 0.0230(14) 0.0059(12)
N1 0.089(3) 0.043(2) 0.055(2) 0.0004(18) 0.060(2) -0.002(2)
N2 0.0363(17) 0.0377(19) 0.0334(17) 0.0027(14) 0.0238(15) -0.0015(14)
N3 0.0270(19) 0.090(3) 0.061(3) 0.015(2) 0.0218(19) 0.014(2)
N4 0.0262(16) 0.0365(19) 0.042(2) -0.0048(15) 0.0177(15) 0.0032(14)
C1 0.0309(19) 0.038(2) 0.0295(19) 0.0018(16) 0.0189(17) -0.0003(16)
C2 0.037(2) 0.039(2) 0.034(2) 0.0018(17) 0.0264(17) 0.0019(17)
C3 0.073(3) 0.038(2) 0.055(3) 0.001(2) 0.053(3) 0.000(2)
C4 0.086(4) 0.042(2) 0.056(3) -0.004(2) 0.059(3) -0.003(2)
C5 0.062(3) 0.043(2) 0.043(2) -0.0003(19) 0.040(2) -0.006(2)
C6 0.077(3) 0.036(2) 0.044(2) -0.0022(19) 0.046(2) -0.006(2)
C7 0.057(3) 0.044(2) 0.038(2) -0.0012(18) 0.037(2) -0.002(2)
C8 0.091(4) 0.048(3) 0.052(3) -0.001(2) 0.056(3) -0.004(3)
C9 0.063(3) 0.044(3) 0.043(2) -0.0019(19) 0.040(2) -0.006(2)
C10 0.062(3) 0.045(3) 0.042(2) 0.0046(19) 0.038(2) 0.003(2)
C11 0.053(3) 0.036(2) 0.039(2) 0.0020(17) 0.032(2) 0.0041(19)
C12 0.078(3) 0.039(3) 0.059(3) 0.008(2) 0.054(3) 0.011(2)
C13 0.095(4) 0.039(3) 0.065(3) -0.002(2) 0.066(3) 0.002(3)
C14 0.028(2) 0.054(3) 0.042(2) -0.001(2) 0.0148(19) 0.0031(19)
C15 0.031(2) 0.066(3) 0.043(3) 0.002(2) 0.020(2) 0.007(2)
C16 0.042(3) 0.172(7) 0.072(4) 0.059(4) 0.039(3) 0.037(4)
C17 0.045(3) 0.195(7) 0.073(4) 0.064(5) 0.039(3) 0.040(4)
C18 0.030(2) 0.082(4) 0.051(3) 0.009(3) 0.019(2) 0.014(2)
C19 0.037(2) 0.059(3) 0.061(3) 0.004(2) 0.030(2) -0.001(2)
C20 0.030(2) 0.061(3) 0.045(3) 0.006(2) 0.018(2) 0.003(2)
C21 0.037(3) 0.086(4) 0.077(4) 0.027(3) 0.034(3) 0.014(3)
C22 0.030(2) 0.060(3) 0.053(3) 0.009(2) 0.023(2) 0.008(2)
C23 0.036(2) 0.058(3) 0.059(3) 0.011(2) 0.029(2) 0.006(2)
C24 0.038(2) 0.039(2) 0.053(3) 0.0053(19) 0.028(2) 0.0050(18)
C25 0.028(2) 0.040(2) 0.051(3) 0.0034(19) 0.0236(19) 0.0018(17)
C26 0.036(2) 0.052(3) 0.057(3) 0.010(2) 0.024(2) 0.009(2)
C27 0.211(13) 0.177(13) 0.175(12) -0.006(10) 0.126(10) -0.003(11)
C28 0.210(13) 0.226(14) 0.210(13) -0.001(11) 0.132(10) -0.003(11)
C29 0.199(12) 0.223(13) 0.208(13) 0.009(11) 0.146(10) 0.001(11)
C30 0.210(13) 0.203(13) 0.197(13) -0.009(11) 0.125(10) 0.001(11)
C31 0.183(12) 0.181(13) 0.181(13) -0.044(10) 0.113(10) -0.013(10)
C32 0.185(12) 0.169(12) 0.170(12) -0.014(10) 0.137(10) -0.030(10)
O1W 0.114(4) 0.081(3) 0.092(3) 0.010(2) 0.077(3) 0.017(3)
O2W 0.103(5) 0.196(9) 0.158(8) 0.004(6) 0.079(5) 0.017(6)
O3W 0.21(2) 0.21(2) 0.21(2) 0.032(17) 0.128(18) -0.031(17)

loop_
_atom_type_symbol
_atom_type_description
_atom_type_scat_dispersion_real
_atom_type_scat_dispersion_imag
_atom_type_scat_source
C C 0.0033 0.0016 'International Tables Vol C Tables 4.2.6.8 and 6.1.1.4'
H H 0.0000 0.0000 'International Tables Vol C Tables 4.2.6.8 and 6.1.1.4'
N N 0.0061 0.0033 'International Tables Vol C Tables 4.2.6.8 and 6.1.1.4'
O O 0.0106 0.0060 'International Tables Vol C Tables 4.2.6.8 and 6.1.1.4'
Pb Pb -3.3944 10.1111 'International Tables Vol C Tables 4.2.6.8 and 6.1.1.4'

loop_
_geom_angle_atom_site_label_1
_geom_angle_atom_site_label_2
_geom_angle_atom_site_label_3
_geom_angle
_geom_angle_site_symmetry_1
_geom_angle_site_symmetry_3
O6 Pb1 O1 85.20(11) 5_585 .
O6 Pb1 O2 78.26(11) 5_585 .
O1 Pb1 O2 51.54(9) . .
O6 Pb1 O8 80.39(10) 5_585 .
O1 Pb1 O8 128.63(10) . .
O2 Pb1 O8 77.23(9) . .
C1 O1 Pb1 94.5(2) . .
C1 O2 Pb1 92.4(2) . .
C14 O6 Pb1 106.6(3) . 5_585
N4 O8 Pb1 125.7(2) . .
C8 N1 C5 128.7(4) . .
C8 N1 H1A 115.7 . .
C5 N1 H1A 115.7 . .
O4 N2 C12 120.9(3) . .
O4 N2 C11 119.2(3) . .
C12 N2 C11 119.9(4) . .
C21 N3 C18 126.8(5) . .
C21 N3 H3A 116.6 . .
C18 N3 H3A 116.6 . .
O8 N4 C24 120.0(3) . .
O8 N4 C25 118.9(4) . .
C24 N4 C25 121.2(4) . .
O2 C1 O1 121.6(4) . .
O2 C1 C2 119.9(4) . .
O1 C1 C2 118.5(4) . .
C7 C2 C3 119.2(4) . .
C7 C2 C1 120.6(4) . .
C3 C2 C1 120.2(4) . .
C2 C3 C4 119.8(4) . .
C2 C3 H3B 120.1 . .
C4 C3 H3B 120.1 . .
C5 C4 C3 120.8(4) . .
C5 C4 H4A 119.6 . .
C3 C4 H4A 119.6 . .
C4 C5 C6 119.5(4) . .
C4 C5 N1 117.1(4) . .
C6 C5 N1 123.4(4) . .
C7 C6 C5 118.8(4) . .
C7 C6 H6A 120.6 . .
C5 C6 H6A 120.6 . .
C2 C7 C6 122.0(4) . .
C2 C7 H7A 119.0 . .
C6 C7 H7A 119.0 . .
O3 C8 N1 123.5(5) . .
O3 C8 C9 119.9(5) . .
N1 C8 C9 116.5(4) . .
C13 C9 C10 116.9(4) . .
C13 C9 C8 118.1(4) . .
C10 C9 C8 124.9(4) . .
C11 C10 C9 120.3(4) . .
C11 C10 H10A 119.8 . .
C9 C10 H10A 119.8 . .
N2 C11 C10 120.6(4) . .
N2 C11 H11A 119.7 . .
C10 C11 H11A 119.7 . .
N2 C12 C13 120.6(4) . .
N2 C12 H12A 119.7 . .
C13 C12 H12A 119.7 . .
C12 C13 C9 121.7(4) . .
C12 C13 H13A 119.2 . .
C9 C13 H13A 119.2 . .
O5 C14 O6 124.5(4) . .
O5 C14 C15 120.1(4) . .
O6 C14 C15 115.4(4) . .
C20 C15 C16 118.8(4) . .
C20 C15 C14 120.7(4) . .
C16 C15 C14 120.6(5) . .
C15 C16 C17 121.5(5) . .
C15 C16 H16A 119.3 . .
C17 C16 H16A 119.3 . .
C16 C17 C18 119.2(6) . .
C16 C17 H17A 120.4 . .
C18 C17 H17A 120.4 . .
C19 C18 C17 119.7(4) . .
C19 C18 N3 116.9(5) . .
C17 C18 N3 123.4(5) . .
C20 C19 C18 120.0(5) . .
C20 C19 H19A 120.0 . .
C18 C19 H19A 120.0 . .
C15 C20 C19 120.9(5) . .
C15 C20 H20A 119.5 . .
C19 C20 H20A 119.5 . .
O7 C21 N3 123.5(5) . .
O7 C21 C22 120.0(5) . .
N3 C21 C22 116.4(5) . .
C23 C22 C26 117.9(4) . .
C23 C22 C21 117.9(5) . .
C26 C22 C21 124.2(4) . .
C24 C23 C22 120.8(5) . .
C24 C23 H23A 119.6 . .
C22 C23 H23A 119.6 . .
N4 C24 C23 120.5(4) . .
N4 C24 H24A 119.8 . .
C23 C24 H24A 119.8 . .
N4 C25 C26 119.5(4) . .
N4 C25 H25A 120.3 . .
C26 C25 H25A 120.3 . .
C25 C26 C22 119.9(4) . .
C25 C26 H26A 120.0 . .
C22 C26 H26A 120.0 . .
C28 C27 C32 120.0 . .
C28 C27 H27A 120.0 . .
C32 C27 H27A 120.0 . .
C27 C28 C29 120.0 . .
C27 C28 H28A 120.0 . .
C29 C28 H28A 120.0 . .
C30 C29 C28 120.0 . .
C30 C29 H29A 120.0 . .
C28 C29 H29A 120.0 . .
C29 C30 C31 120.0 . .
C29 C30 H30A 120.0 . .
C31 C30 H30A 120.0 . .
C32 C31 C30 120.0 . .
C32 C31 H31A 120.0 . .
C30 C31 H31A 120.0 . .
C31 C32 C27 120.0 . .
C31 C32 H32A 120.0 . .
C27 C32 H32A 120.0 . .

loop_
_geom_bond_atom_site_label_1
_geom_bond_atom_site_label_2
_geom_bond_distance
_geom_bond_site_symmetry_2
Pb1 O6 2.423(3) 5_585
Pb1 O1 2.508(3) .
Pb1 O2 2.556(3) .
Pb1 O8 2.647(3) .
O1 C1 1.264(5) .
O2 C1 1.260(5) .
O3 C8 1.209(6) .
O4 N2 1.316(4) .
O5 C14 1.245(6) .
O6 C14 1.271(6) .
O6 Pb1 2.423(3) 5_585
O7 C21 1.195(7) .
O8 N4 1.337(4) .
N1 C8 1.349(6) .
N1 C5 1.409(6) .
N1 H1A 0.8800 .
N2 C12 1.342(6) .
N2 C11 1.349(5) .
N3 C21 1.347(7) .
N3 C18 1.416(6) .
N3 H3A 0.8800 .
N4 C24 1.344(6) .
N4 C25 1.347(5) .
C1 C2 1.507(6) .
C2 C7 1.377(6) .
C2 C3 1.388(6) .
C3 C4 1.390(6) .
C3 H3B 0.9500 .
C4 C5 1.386(6) .
C4 H4A 0.9500 .
C5 C6 1.399(6) .
C6 C7 1.385(6) .
C6 H6A 0.9500 .
C7 H7A 0.9500 .
C8 C9 1.503(6) .
C9 C13 1.373(7) .
C9 C10 1.390(6) .
C10 C11 1.384(6) .
C10 H10A 0.9500 .
C11 H11A 0.9500 .
C12 C13 1.369(7) .
C12 H12A 0.9500 .
C13 H13A 0.9500 .
C14 C15 1.515(6) .
C15 C20 1.384(7) .
C15 C16 1.389(7) .
C16 C17 1.396(7) .
C16 H16A 0.9500 .
C17 C18 1.398(8) .
C17 H17A 0.9500 .
C18 C19 1.395(7) .
C19 C20 1.395(6) .
C19 H19A 0.9500 .
C20 H20A 0.9500 .
C21 C22 1.512(6) .
C22 C23 1.380(7) .
C22 C26 1.393(7) .
C23 C24 1.362(6) .
C23 H23A 0.9500 .
C24 H24A 0.9500 .
C25 C26 1.392(6) .
C25 H25A 0.9500 .
C26 H26A 0.9500 .
C27 C28 1.3900 .
C27 C32 1.3900 .
C27 H27A 0.9500 .
C28 C29 1.3900 .
C28 H28A 0.9500 .
C29 C30 1.3900 .
C29 H29A 0.9500 .
C30 C31 1.3900 .
C30 H30A 0.9500 .
C31 C32 1.3900 .
C31 H31A 0.9500 .
C32 H32A 0.9500 .
